data_4318987
loop_
_publ_author_name
'M. Carla Aragoni'
'Massimiliano Arca'
'Francesco Demartin'
'Francesco A. Devillanova'
'Francesco Isaia'
'Alessandra Garau'
'Vito Lippolis'
'Fahimeh Jalali'
'Ulrich Papke'
'Mojtaba Shamsipur'
'Lorenzo Tei'
'Abdollah Yari'
'Gaetano Verani'

_publ_section_title
;
 Fluorometric Chemosensors. Interaction of Toxic Heavy Metal Ions PbII,
 CdII, and HgII with Novel Mixed-Donor Phenanthroline-Containing
 Macrocycles: Spectrofluorometric, Conductometric, and Crystallographic
 Studies
;
_journal_name_full 'Inorganic Chemistry'
_journal_page_first 6623
_journal_page_last 6632
_journal_paper_doi 10.1021/ic020270d
_journal_volume 41
_journal_year 2002
_chemical_formula_sum 'C19 H21 Cl2 N3 O11 Pb S2'
_chemical_formula_weight 809.60
_space_group_crystal_system monoclinic
_space_group_IT_number 14
_space_group_name_Hall '-P 2yn'
_space_group_name_H-M_alt 'P 1 21/n 1'
_atom_sites_solution_hydrogens geom
_atom_sites_solution_primary direct
_atom_sites_solution_secondary difmap
_audit_creation_method SHELXL
_cell_angle_alpha 90.00
_cell_angle_beta 107.58(2)
_cell_angle_gamma 90.00
_cell_formula_units_Z 4
_cell_length_a 13.584(3)
_cell_length_b 13.993(2)
_cell_length_c 14.648(3)
_cell_measurement_reflns_used 25
_cell_measurement_temperature 293(2)
_cell_measurement_theta_max 17.5
_cell_measurement_theta_min 9.0
_cell_volume 2654.3(9)
_computing_structure_refinement 'SHELXL-93 (Sheldrick, 1993)'
_diffrn_ambient_temperature 293(2)
_diffrn_measurement_device 'CAD4 DIFFRACTOMETER'
_diffrn_measurement_method 'omega scan'
_diffrn_radiation_monochromator graphite
_diffrn_radiation_source 'fine-focus sealed tube'
_diffrn_radiation_type MoK\a
_diffrn_radiation_wavelength 0.71073
_diffrn_reflns_av_R_equivalents 0.0000
_diffrn_reflns_av_sigmaI/netI 0.0570
_diffrn_reflns_limit_h_max 16
_diffrn_reflns_limit_h_min 0
_diffrn_reflns_limit_k_max 16
_diffrn_reflns_limit_k_min 0
_diffrn_reflns_limit_l_max 16
_diffrn_reflns_limit_l_min -17
_diffrn_reflns_number 5062
_diffrn_reflns_theta_max 24.97
_diffrn_reflns_theta_min 3.15
_diffrn_standards_interval_time 7200
_diffrn_standards_number 3
_exptl_absorpt_coefficient_mu 6.777
_exptl_absorpt_correction_T_max 1.00
_exptl_absorpt_correction_T_min 0.48
_exptl_absorpt_correction_type psi-scan
_exptl_crystal_colour colorless
_exptl_crystal_density_diffrn 2.026
_exptl_crystal_description prism
_exptl_crystal_F_000 1568
_exptl_crystal_size_max 0.20
_exptl_crystal_size_mid 0.16
_exptl_crystal_size_min 0.10
_refine_diff_density_max 3.517
_refine_diff_density_min -2.854
_refine_diff_density_rms 0.250
_refine_ls_extinction_method none
_refine_ls_goodness_of_fit_all 1.056
_refine_ls_goodness_of_fit_obs 1.122
_refine_ls_matrix_type full
_refine_ls_number_parameters 364
_refine_ls_number_reflns 4645
_refine_ls_number_restraints 0
_refine_ls_restrained_S_all 1.064
_refine_ls_restrained_S_obs 1.122
_refine_ls_R_factor_all 0.1020
_refine_ls_R_factor_obs 0.0545
_refine_ls_shift/esd_max 0.390
_refine_ls_shift/esd_mean 0.007
_refine_ls_structure_factor_coef Fsqd
_refine_ls_weighting_details 'w=1/[\s^2^(Fo^2^)+(0.1131P)^2^+0.0000P] where P=(Fo^2^+2Fc^2^)/3'
_refine_ls_weighting_scheme calc
_refine_ls_wR_factor_all 0.1631
_refine_ls_wR_factor_obs 0.1408
_reflns_number_observed 3217
_reflns_number_total 4864
_reflns_observed_criterion >2sigma(I)
_cod_data_source_file ic020270d_2.cif
_cod_data_source_block compound1a
_cod_depositor_comments
;
 Updating space group information.

 Antanas Vaitkus,
 2018-07-07

The following automatic conversions were performed:

'_refine_ls_weighting_scheme' value 'calc
w=1/[\s^2^(Fo^2^)+(0.1131P)^2^+0.0000P] where P=(Fo^2^+2Fc^2^)/3' was
changed to 'calc'. New tag '_refine_ls_weighting_details' was
created. The value of the new tag was set to
'w=1/[\s^2^(Fo^2^)+(0.1131P)^2^+0.0000P] where P=(Fo^2^+2Fc^2^)/3'.

Automatic conversion script
Id: cif_fix_values 3143 2015-03-26 13:38:13Z robertas 
;
_cod_original_sg_symbol_H-M 'P 1 21/n 1'
_cod_database_code 4318987

loop_
_space_group_symop_id
_space_group_symop_operation_xyz
1 'x, y, z'
2 '-x, y+1/2, -z+1/2'
3 '-x, -y, -z'
4 'x, -y-1/2, z-1/2'

loop_
_atom_site_aniso_label
_atom_site_aniso_U_11
_atom_site_aniso_U_22
_atom_site_aniso_U_33
_atom_site_aniso_U_23
_atom_site_aniso_U_13
_atom_site_aniso_U_12
Pb 0.0426(3) 0.0433(3) 0.0261(3) -0.0007(2) 0.0047(2) -0.0017(2)
Cl1 0.067(2) 0.074(2) 0.050(2) -0.022(2) 0.023(2) -0.018(2)
Cl2 0.047(2) 0.051(2) 0.052(2) -0.0075(14) 0.0079(14) -0.0067(13)
S2 0.094(3) 0.055(2) 0.043(2) -0.018(2) 0.011(2) -0.012(2)
S1 0.043(2) 0.062(2) 0.059(2) 0.004(2) 0.0109(15) 0.0117(14)
O1 0.074(6) 0.050(5) 0.047(5) 0.004(4) 0.023(5) 0.001(4)
O2 0.151(12) 0.083(8) 0.072(9) -0.022(7) 0.039(8) -0.047(8)
O3 0.078(6) 0.067(6) 0.073(7) -0.028(5) 0.031(6) -0.019(5)
O4 0.199(15) 0.119(11) 0.091(11) 0.017(8) 0.068(11) -0.044(10)
O5 0.065(8) 0.257(21) 0.182(19) -0.119(15) 0.005(10) 0.038(10)
O6 0.112(10) 0.115(11) 0.110(11) -0.052(8) 0.066(9) -0.032(7)
O7 0.215(17) 0.072(8) 0.183(17) -0.025(9) 0.127(15) -0.043(10)
O8 0.079(8) 0.104(8) 0.084(9) -0.044(7) 0.007(6) -0.018(7)
O9 0.112(11) 0.202(17) 0.108(13) -0.026(12) -0.032(9) 0.069(11)
O10 0.099(8) 0.122(11) 0.053(7) 0.016(7) 0.019(6) 0.017(7)
O11 0.156(15) 0.197(17) 0.116(15) -0.038(12) 0.015(11) -0.076(13)
N1 0.044(5) 0.045(5) 0.024(5) -0.009(4) 0.009(4) -0.004(4)
N2 0.050(6) 0.048(6) 0.040(6) 0.004(5) 0.012(5) 0.012(5)
N3 0.071(8) 0.079(9) 0.060(9) 0.004(7) 0.000(7) 0.010(7)
C1 0.056(7) 0.048(7) 0.058(9) -0.007(6) 0.018(6) 0.012(6)
C2 0.061(7) 0.039(6) 0.032(6) 0.004(5) 0.018(5) -0.007(5)
C3 0.063(8) 0.038(6) 0.046(7) -0.016(5) 0.017(6) -0.008(6)
C4 0.068(8) 0.050(7) 0.031(7) 0.000(5) 0.009(6) -0.012(6)
C5 0.053(7) 0.056(7) 0.028(6) 0.014(5) 0.007(5) -0.014(6)
C6 0.039(6) 0.044(6) 0.026(6) 0.004(5) 0.006(5) -0.007(5)
C7 0.035(6) 0.047(7) 0.032(6) 0.006(5) 0.002(5) 0.003(5)
C8 0.042(7) 0.071(9) 0.042(7) 0.015(6) 0.012(6) 0.006(6)
C9 0.030(6) 0.093(11) 0.042(8) 0.006(7) -0.007(5) 0.008(7)
C10 0.046(7) 0.069(9) 0.057(9) 0.008(7) 0.012(6) -0.012(7)
C11 0.056(8) 0.093(12) 0.048(9) 0.004(8) 0.004(7) 0.023(8)
C12 0.072(10) 0.067(9) 0.085(12) 0.000(8) 0.033(9) 0.038(8)
C13 0.071(9) 0.055(7) 0.053(9) -0.007(7) 0.017(7) 0.013(7)
C14 0.088(11) 0.054(10) 0.105(14) -0.025(9) 0.012(10) 0.016(8)
C15 0.173(21) 0.036(8) 0.106(16) 0.000(9) 0.041(15) -0.044(11)
C16 0.123(15) 0.044(8) 0.057(10) 0.014(7) 0.034(10) 0.013(8)
C17 0.101(13) 0.098(13) 0.053(10) 0.031(9) 0.042(10) 0.020(11)
C18 0.102(13) 0.068(10) 0.098(14) 0.003(9) 0.068(11) -0.002(9)
C19 0.138(17) 0.099(14) 0.092(16) 0.039(13) 0.041(15) -0.012(15)

loop_
_atom_site_label
_atom_site_type_symbol
_atom_site_fract_x
_atom_site_fract_y
_atom_site_fract_z
_atom_site_U_iso_or_equiv
_atom_site_thermal_displace_type
_atom_site_occupancy
_atom_site_calc_flag
_atom_site_refinement_flags
_atom_site_disorder_group
Pb Pb 0.31202(3) 0.18888(3) 0.70505(3) 0.0386(2) Uani 1 d . .
Cl1 Cl 0.1104(3) 0.1477(3) 0.8157(2) 0.0624(9) Uani 1 d . .
Cl2 Cl 0.6097(2) 0.2229(2) 0.8646(2) 0.0516(7) Uani 1 d . .
S2 S 0.3069(3) 0.3900(3) 0.7650(3) 0.0664(10) Uani 1 d . .
S1 S 0.4641(2) 0.0939(2) 0.6248(3) 0.0556(8) Uani 1 d . .
O1 O 0.3833(7) 0.3027(6) 0.6008(6) 0.056(2) Uani 1 d . .
O2 O 0.1725(11) 0.2274(9) 0.8412(9) 0.101(4) Uani 1 d . .
O3 O 0.1417(7) 0.0965(7) 0.7437(8) 0.071(3) Uani 1 d . .
O4 O 0.1209(13) 0.0909(10) 0.8970(10) 0.131(5) Uani 1 d . .
O5 O 0.0073(10) 0.1741(14) 0.7770(15) 0.175(9) Uani 1 d . .
O6 O 0.6662(10) 0.1947(9) 0.8054(10) 0.105(5) Uani 1 d . .
O7 O 0.5656(14) 0.1451(10) 0.8960(13) 0.142(6) Uani 1 d . .
O8 O 0.6705(9) 0.2758(9) 0.9476(9) 0.093(4) Uani 1 d . .
O9 O 0.5260(12) 0.2810(13) 0.8187(12) 0.155(7) Uani 1 d . .
O10 O 0.3014(9) -0.0387(10) 0.7265(9) 0.092(4) Uani 1 d . .
O11 O 0.3797(14) 0.0032(14) 0.8674(14) 0.162(7) Uani 1 d . .
N1 N 0.2246(7) 0.1103(6) 0.5447(6) 0.038(2) Uani 1 d . .
N2 N 0.1458(7) 0.2701(7) 0.6075(7) 0.047(2) Uani 1 d . .
N3 N 0.3234(10) -0.0496(10) 0.8118(10) 0.074(3) Uani 1 d . .
C1 C 0.3765(9) 0.0108(9) 0.5475(10) 0.054(3) Uani 1 d . .
H1A H 0.3996(9) 0.0009(9) 0.4917(10) 0.060(37) Uiso 1 calc R .
H1B H 0.3834(9) -0.0498(9) 0.5809(10) 0.073(44) Uiso 1 calc R .
C2 C 0.2628(9) 0.0351(8) 0.5123(8) 0.043(3) Uani 1 d . .
C3 C 0.2022(10) -0.0270(8) 0.4427(9) 0.049(3) Uani 1 d . .
H3 H 0.2320(10) -0.0794(8) 0.4222(9) 0.099(55) Uiso 1 calc R .
C4 C 0.1002(10) -0.0099(9) 0.4059(9) 0.051(3) Uani 1 d . .
H4 H 0.0584(10) -0.0516(9) 0.3615(9) 2.000(2824) Uiso 1 calc R .
C5 C 0.0575(9) 0.0724(9) 0.4355(8) 0.047(3) Uani 1 d . .
C6 C 0.1240(8) 0.1307(8) 0.5078(7) 0.037(2) Uani 1 d . .
C7 C 0.0816(8) 0.2140(8) 0.5360(8) 0.040(3) Uani 1 d . .
C8 C -0.0204(9) 0.2398(10) 0.4920(9) 0.051(3) Uani 1 d . .
C9 C -0.0843(9) 0.1777(10) 0.4199(9) 0.059(4) Uani 1 d . .
H9 H -0.1531(9) 0.1938(10) 0.3907(9) 0.074(45) Uiso 1 calc R .
C10 C -0.0466(10) 0.0975(10) 0.3940(10) 0.058(3) Uani 1 d . .
H10 H -0.0897(10) 0.0579(10) 0.3480(10) 0.140(79) Uiso 1 calc R .
C11 C -0.0578(12) 0.3240(12) 0.5163(11) 0.068(4) Uani 1 d . .
H11 H -0.1262(12) 0.3413(12) 0.4869(11) 0.093(54) Uiso 1 calc R .
C12 C 0.0055(11) 0.3825(11) 0.5837(12) 0.073(4) Uani 1 d . .
H12 H -0.0178(11) 0.4413(11) 0.5984(12) 0.123(68) Uiso 1 calc R .
C13 C 0.1092(11) 0.3506(10) 0.6314(10) 0.060(3) Uani 1 d . .
C14 C 0.1701(12) 0.4120(11) 0.7123(14) 0.086(5) Uani 1 d . .
H14A H 0.1382(12) 0.4071(11) 0.7631(14) 2.000(2673) Uiso 1 calc R .
H14B H 0.1621(12) 0.4777(11) 0.6902(14) 0.100(57) Uiso 1 calc R .
C15 C 0.3706(20) 0.4438(11) 0.6844(15) 0.105(7) Uani 1 d . .
H15A H 0.3488(20) 0.5100(11) 0.6744(15) 0.090(50) Uiso 1 calc R .
H15B H 0.4444(20) 0.4439(11) 0.7166(15) 0.298(203) Uiso 1 calc R .
C16 C 0.3533(15) 0.3996(10) 0.5904(11) 0.073(4) Uani 1 d . .
H16A H 0.2808(15) 0.4042(10) 0.5541(11) 0.133(81) Uiso 1 calc R .
H16B H 0.3929(15) 0.4333(10) 0.5554(11) 0.058(36) Uiso 1 calc R .
C17 C 0.4025(15) 0.2587(13) 0.5190(12) 0.080(5) Uani 1 d . .
H17A H 0.3385(15) 0.2317(13) 0.4784(12) 0.167(107) Uiso 1 calc R .
H17B H 0.4243(15) 0.3076(13) 0.4823(12) 0.085(50) Uiso 1 calc R .
C18 C 0.4787(15) 0.1857(11) 0.5427(14) 0.081(5) Uani 1 d . .
H18A H 0.5454(15) 0.2158(11) 0.5701(14) 0.921(813) Uiso 1 calc R .
H18B H 0.4798(15) 0.1548(11) 0.4838(14) 0.059(38) Uiso 1 calc R .
C19 C 0.2686(20) -0.1235(16) 0.8499(18) 0.108(7) Uani 1 d . .
H19A H 0.2261(20) -0.1609(16) 0.7979(18) 0.258(191) Uiso 1 calc R .
H19B H 0.2260(20) -0.0933(16) 0.8832(18) 0.271(187) Uiso 1 calc R .
H19C H 0.3180(20) -0.1643(16) 0.8932(18) 0.231(155) Uiso 1 calc R .

loop_
_atom_type_symbol
_atom_type_description
_atom_type_scat_dispersion_real
_atom_type_scat_dispersion_imag
_atom_type_scat_source
Pb Pb -3.3944 10.1111 'International Tables Vol C Tables 4.2.6.8 and 6.1.1.4'
Cl Cl 0.1484 0.1585 'International Tables Vol C Tables 4.2.6.8 and 6.1.1.4'
S S 0.1246 0.1234 'International Tables Vol C Tables 4.2.6.8 and 6.1.1.4'
O O 0.0106 0.0060 'International Tables Vol C Tables 4.2.6.8 and 6.1.1.4'
N N 0.0061 0.0033 'International Tables Vol C Tables 4.2.6.8 and 6.1.1.4'
C C 0.0033 0.0016 'International Tables Vol C Tables 4.2.6.8 and 6.1.1.4'
H H 0.0000 0.0000 'International Tables Vol C Tables 4.2.6.8 and 6.1.1.4'

loop_
_geom_angle_atom_site_label_1
_geom_angle_atom_site_label_2
_geom_angle_atom_site_label_3
_geom_angle
_geom_angle_site_symmetry_1
_geom_angle_site_symmetry_3
_geom_angle_publ_flag
N1 Pb N2 65.6(3) . . ?
N1 Pb O1 82.8(3) . . ?
N2 Pb O1 79.7(3) . . ?
N1 Pb S2 129.8(2) . . ?
N2 Pb S2 69.2(2) . . ?
O1 Pb S2 68.6(2) . . ?
N1 Pb S1 68.2(2) . . ?
N2 Pb S1 125.5(2) . . ?
O1 Pb S1 67.3(2) . . ?
S2 Pb S1 128.54(10) . . ?
O2 Cl1 O5 110.7(11) . . ?
O2 Cl1 O4 109.3(9) . . ?
O5 Cl1 O4 109.1(12) . . ?
O2 Cl1 O3 108.0(7) . . ?
O5 Cl1 O3 108.4(9) . . ?
O4 Cl1 O3 111.3(8) . . ?
O6 Cl2 O7 111.3(8) . . ?
O6 Cl2 O9 113.0(11) . . ?
O7 Cl2 O9 104.2(12) . . ?
O6 Cl2 O8 113.0(7) . . ?
O7 Cl2 O8 108.5(10) . . ?
O9 Cl2 O8 106.4(9) . . ?
C14 S2 C15 106.3(11) . . ?
C14 S2 Pb 98.5(5) . . ?
C15 S2 Pb 98.2(6) . . ?
C1 S1 C18 103.0(8) . . ?
C1 S1 Pb 97.5(4) . . ?
C18 S1 Pb 100.0(5) . . ?
C16 O1 C17 116.2(11) . . ?
C16 O1 Pb 120.5(8) . . ?
C17 O1 Pb 115.0(9) . . ?
C2 N1 C6 119.2(9) . . ?
C2 N1 Pb 123.5(7) . . ?
C6 N1 Pb 114.6(7) . . ?
C13 N2 C7 118.8(10) . . ?
C13 N2 Pb 124.9(8) . . ?
C7 N2 Pb 114.9(7) . . ?
O11 N3 O10 122.7(18) . . ?
O11 N3 C19 117.9(19) . . ?
O10 N3 C19 118.9(16) . . ?
C2 C1 S1 118.9(8) . . ?
N1 C2 C3 123.1(11) . . ?
N1 C2 C1 121.8(10) . . ?
C3 C2 C1 115.1(10) . . ?
C4 C3 C2 119.2(11) . . ?
C3 C4 C5 119.3(11) . . ?
C10 C5 C4 121.5(12) . . ?
C10 C5 C6 120.6(12) . . ?
C4 C5 C6 117.9(11) . . ?
N1 C6 C7 120.9(9) . . ?
N1 C6 C5 121.2(10) . . ?
C7 C6 C5 117.8(10) . . ?
N2 C7 C8 121.1(11) . . ?
N2 C7 C6 117.9(9) . . ?
C8 C7 C6 121.0(11) . . ?
C11 C8 C7 119.9(13) . . ?
C11 C8 C9 121.3(12) . . ?
C7 C8 C9 118.8(12) . . ?
C10 C9 C8 121.2(11) . . ?
C9 C10 C5 120.6(13) . . ?
C12 C11 C8 120.0(13) . . ?
C11 C12 C13 118.2(13) . . ?
N2 C13 C12 121.8(13) . . ?
N2 C13 C14 122.6(12) . . ?
C12 C13 C14 115.5(13) . . ?
C13 C14 S2 119.4(10) . . ?
C16 C15 S2 117.5(12) . . ?
O1 C16 C15 110.2(13) . . ?
C18 C17 O1 114.0(14) . . ?
C17 C18 S1 117.1(11) . . ?

loop_
_geom_bond_atom_site_label_1
_geom_bond_atom_site_label_2
_geom_bond_distance
_geom_bond_site_symmetry_2
_geom_bond_publ_flag
Pb N1 2.540(8) . ?
Pb N2 2.546(9) . ?
Pb O1 2.589(8) . ?
Pb S2 2.955(4) . ?
Pb S1 2.981(3) . ?
Cl1 O2 1.380(12) . ?
Cl1 O5 1.393(14) . ?
Cl1 O4 1.403(13) . ?
Cl1 O3 1.441(9) . ?
Cl2 O6 1.378(12) . ?
Cl2 O7 1.386(14) . ?
Cl2 O9 1.394(14) . ?
Cl2 O8 1.450(11) . ?
S2 C14 1.81(2) . ?
S2 C15 1.82(2) . ?
S1 C1 1.799(13) . ?
S1 C18 1.81(2) . ?
O1 C16 1.410(14) . ?
O1 C17 1.44(2) . ?
O10 N3 1.20(2) . ?
O11 N3 1.19(2) . ?
N1 C2 1.323(13) . ?
N1 C6 1.339(13) . ?
N2 C13 1.32(2) . ?
N2 C7 1.386(15) . ?
N3 C19 1.48(2) . ?
C1 C2 1.51(2) . ?
C2 C3 1.40(2) . ?
C3 C4 1.35(2) . ?
C4 C5 1.41(2) . ?
C5 C10 1.41(2) . ?
C5 C6 1.42(2) . ?
C6 C7 1.42(2) . ?
C7 C8 1.39(2) . ?
C8 C11 1.37(2) . ?
C8 C9 1.44(2) . ?
C9 C10 1.34(2) . ?
C11 C12 1.37(2) . ?
C12 C13 1.44(2) . ?
C13 C14 1.50(2) . ?
C15 C16 1.46(2) . ?
C17 C18 1.42(2) . ?
